data_1574621
loop_
_publ_author_name
'Kallmeier, Fabian'
'Nelmes, Gareth R.'
'McMullin, Claire L.'
'Edwards, Alison J.'
'Hicks, Jamie'

_publ_section_title
;
 Enhancing the nucleophilicity of aluminyl anions: targeting selective
 C--H activation
;
_journal_issue 24
_journal_name_full 'Chemical Science'
_journal_page_first 10750
_journal_page_last 10758
_journal_paper_doi 10.1039/D5SC02682B
_journal_volume 16
_journal_year 2025
_chemical_formula_moiety 'C59 H99 Al F K N2 O7 Si2'
_chemical_formula_sum 'C59 H99 Al F K N2 O7 Si2'
_chemical_formula_weight 1089.66
_space_group_crystal_system orthorhombic
_space_group_IT_number 62
_space_group_name_Hall '-P 2ac 2n'
_space_group_name_H-M_alt 'P n m a'
_atom_sites_solution_hydrogens mixed
_audit_creation_date 2025-03-10
_audit_creation_method
;
Olex2 1.5
(compiled 2025.03.06 svn.red2d20d0 for OlexSys, GUI svn.r7188)
;
_audit_update_record
;
2025-03-20 deposited with the CCDC.	2025-05-12 downloaded from the CCDC.
;
_cell_angle_alpha 90
_cell_angle_beta 90
_cell_angle_gamma 90
_cell_formula_units_Z 4
_cell_length_a 13.3496(2)
_cell_length_b 23.9758(6)
_cell_length_c 20.1328(3)
_cell_measurement_reflns_used 8101
_cell_measurement_temperature 150.01(10)
_cell_measurement_theta_max 75.2850
_cell_measurement_theta_min 2.8500
_cell_volume 6443.9(2)
_computing_cell_refinement 'CrysAlisPro 1.171.42.85a (Rigaku OD, 2023)'
_computing_data_collection 'CrysAlisPro 1.171.42.85a (Rigaku OD, 2023)'
_computing_data_reduction 'CrysAlisPro 1.171.42.85a (Rigaku OD, 2023)'
_computing_molecular_graphics 'Olex2 1.5 (Dolomanov et al., 2009)'
_computing_publication_material 'Olex2 1.5 (Dolomanov et al., 2009)'
_computing_structure_refinement 'SHELXL 2019/3 (Sheldrick, 2015)'
_computing_structure_solution 'SHELXT 2018/2 (Sheldrick, 2018)'
_diffrn_ambient_environment N~2~
_diffrn_ambient_temperature 150.01(10)
_diffrn_detector 'Hybrid Pixel Array Detector'
_diffrn_detector_area_resol_mean 10.0000
_diffrn_detector_type HyPix
_diffrn_measured_fraction_theta_full 1.000
_diffrn_measured_fraction_theta_max 1.000
_diffrn_measurement_details
;
List of Runs (angles in degrees, time in seconds):

  # Type    Start    End  Width  t~exp~   \w     \q     \k     \f   Frames
#--------------------------------------------------------------------------
  1  \w     -5.00  30.00   0.50    3.00    --   46.57 -35.00  30.00   70
  2  \w     82.00 108.00   0.50   16.00    --  107.75-131.00 167.00   52
  3  \w    104.00 178.00   0.50   16.00    --  107.75  86.00  -7.00  148
  4  \w     37.00  63.00   0.50   16.00    --  107.75 -35.00  30.00   52
  5  \w     70.00 107.00   0.50   16.00    --  107.75-139.00  -7.00   74
  6  \w     38.00  68.00   0.50   16.00    --  107.75-131.00 167.00   60
  7  \w    -20.00  24.00   0.50    3.00    --  -46.57  38.00 150.00   88
  8  \w    -20.00   5.00   0.50    3.00    --  -46.57  38.00 -90.00   50
  9  \w     -6.00  29.00   0.50    3.00    --  -46.57  19.00  60.00   70
 10  \w      1.00  27.00   0.50    3.00    --  -46.57  19.00-150.00   52
 11  \w   -118.00 -79.00   0.50    3.00    --  -46.57-131.00 167.00   78
 12  \w     59.00  84.00   0.50    3.00    --   46.57-139.00  -7.00   50
 13  \w     36.00  65.00   0.50   16.00    --  107.75 -61.00  30.00   58
 14  \w     37.00  63.00   0.50   16.00    --  107.75 -45.00  30.00   52
 15  \w    146.00 176.00   0.50   16.00    --  107.75 125.00  30.00   60
 16  \w     32.00  57.00   0.50   16.00    --  107.75 -30.00  60.00   50
 17  \w     59.00  89.00   0.50   16.00    --  107.75 -61.00-150.00   60
 18  \w     94.00 140.00   0.50   16.00    --  107.75 125.00  30.00   92
 19  \w     36.00  66.00   0.50   16.00    --  107.75 -45.00-150.00   60
 20  \w    131.00 175.00   0.50   16.00    --  107.75  77.00  60.00   88
 21  \w     32.00  57.00   0.50   16.00    --  107.75 -30.00   0.00   50
;
_diffrn_measurement_device 'four-circle diffractometer'
_diffrn_measurement_device_type 'SuperNova, Dual, Cu at home/near, HyPix'
_diffrn_measurement_method '\w scans'
_diffrn_orient_matrix_type 'CrysAlisPro convention (1999,Acta A55,543-557)'
_diffrn_orient_matrix_UB_11 0.0414747000
_diffrn_orient_matrix_UB_12 -0.0591995000
_diffrn_orient_matrix_UB_13 -0.0111067000
_diffrn_orient_matrix_UB_21 -0.0945563000
_diffrn_orient_matrix_UB_22 -0.0248069000
_diffrn_orient_matrix_UB_23 0.0324995000
_diffrn_orient_matrix_UB_31 -0.0516096000
_diffrn_orient_matrix_UB_32 -0.0021709000
_diffrn_orient_matrix_UB_33 -0.0683977000
_diffrn_radiation_monochromator mirror
_diffrn_radiation_probe x-ray
_diffrn_radiation_type 'Cu K\a'
_diffrn_radiation_wavelength 1.54184
_diffrn_reflns_av_R_equivalents 0.0612
_diffrn_reflns_av_unetI/netI 0.0526
_diffrn_reflns_Laue_measured_fraction_full 1.000
_diffrn_reflns_Laue_measured_fraction_max 1.000
_diffrn_reflns_limit_h_max 15
_diffrn_reflns_limit_h_min -15
_diffrn_reflns_limit_k_max 28
_diffrn_reflns_limit_k_min -27
_diffrn_reflns_limit_l_max 12
_diffrn_reflns_limit_l_min -23
_diffrn_reflns_number 28412
_diffrn_reflns_point_group_measured_fraction_full 1.000
_diffrn_reflns_point_group_measured_fraction_max 1.000
_diffrn_reflns_theta_full 66.499
_diffrn_reflns_theta_max 66.499
_diffrn_reflns_theta_min 2.866
_diffrn_source 'micro-focus sealed X-ray tube'
_diffrn_source_type 'SuperNova (Cu) X-ray Source'
_exptl_absorpt_coefficient_mu 1.608
_exptl_absorpt_correction_T_max 1.00000
_exptl_absorpt_correction_T_min 0.89913
_exptl_absorpt_correction_type multi-scan
_exptl_absorpt_process_details
;
CrysAlisPro 1.171.42.85a (Rigaku Oxford Diffraction, 2023)
Empirical absorption correction using spherical harmonics,
implemented in SCALE3 ABSPACK scaling algorithm.
;
_exptl_crystal_colour colourless
_exptl_crystal_colour_primary colourless
_exptl_crystal_density_diffrn 1.123
_exptl_crystal_description needle
_exptl_crystal_F_000 2368
_exptl_crystal_size_max 0.35
_exptl_crystal_size_mid 0.07
_exptl_crystal_size_min 0.04
_refine_diff_density_max 0.883
_refine_diff_density_min -0.679
_refine_diff_density_rms 0.079
_refine_ls_extinction_method none
_refine_ls_goodness_of_fit_ref 1.055
_refine_ls_hydrogen_treatment mixed
_refine_ls_matrix_type full
_refine_ls_number_parameters 558
_refine_ls_number_reflns 5824
_refine_ls_number_restraints 348
_refine_ls_restrained_S_all 1.120
_refine_ls_R_factor_all 0.1109
_refine_ls_R_factor_gt 0.0945
_refine_ls_shift/su_max 0.001
_refine_ls_shift/su_mean 0.000
_refine_ls_structure_factor_coef Fsqd
_refine_ls_weighting_details 'w=1/[\s^2^(Fo^2^)+(0.1580P)^2^+10.6721P] where P=(Fo^2^+2Fc^2^)/3'
_refine_ls_weighting_scheme calc
_refine_ls_wR_factor_gt 0.2662
_refine_ls_wR_factor_ref 0.2831
_reflns_Friedel_coverage 0.000
_reflns_number_gt 4593
_reflns_number_total 5824
_reflns_threshold_expression 'I > 2\s(I)'
_cod_data_source_file d5sc02682b2.cif
_cod_data_source_block compound-9
_cod_depositor_comments 'Adding full bibliography for 1574617--1574626.cif.'
_cod_database_code 1574621
_shelx_shelxl_version_number 2019/3
_chemical_oxdiff_formula C48H100AlFKN2OSi2
_shelx_space_group_comment
;
The symmetry employed for this shelxl refinement is uniquely defined
by the following loop, which should always be used as a source of
symmetry information in preference to the above space-group names.
They are only intended as comments.
;
_shelx_estimated_absorpt_t_max 0.938
_shelx_estimated_absorpt_t_min 0.603
_olex2_refinement_description
;
1. Fixed Uiso
 At 1.2 times of:
  All C(H) groups, All C(H,H) groups
 At 1.5 times of:
  All C(H,H,H) groups
2. Shared sites
{F1, H}
3. Restrained distances
 C22A-C20A = C21-C20 = C21A-C20A = C22-C20
 1.53 with sigma of 0.008
 C18A-C17A = C17-C19 = C19A-C17A
 1.53 with sigma of 0.008
 C18A-C17A = C19-C17 = C19A-C17A = C18-C17
 1.53 with sigma of 0.008
 C16A-C14A = C15A-C14A = C15-C14 = C16-C14
 1.53 with sigma of 0.008
 O3-C31 = O3-C30 = O2-C29 = O2-C40 = O7-C39 = O7-C38 = O6-C37 = O6-C36 = O5-
 C35 = O5-C34 = O4-C33 = O4-C32
 1.4 with sigma of 0.008
 C29-C30 = C32-C31 = C33-C34 = C35-C36 = C37-C38 = C39-C40
 1.53 with sigma of 0.008
 Al1-C23A
 2.05 with sigma of 0.02
 H9C-H8A
 2.4 with sigma of 0.002
 Si1-C20A
 1.9 with sigma of 0.008
 C18A-C19A = C19-C18 = C15A-C16A = C15-C16 = C22-C21 = C21A-C22A
 2.5 with sigma of 0.008
 C30-C31 = C32-C33 = C34-C35 = C36-C37 = C38-C39 = C40-C29
 2.2 with sigma of 0.008
4. Uiso/Uaniso restraints and constraints
C17 \\sim C18 \\sim C19A \\sim C17A \\sim C18A \\sim C19: within 2A with sigma
of 0.005 and sigma for terminal atoms of 0.01 within 2A
C16A \\sim C14A \\sim C15A \\sim C15 \\sim C14 \\sim C16: within 2A with sigma
of 0.005 and sigma for terminal atoms of 0.01 within 2A
C31 \\sim O3 \\sim C30 \\sim C29 \\sim O2 \\sim C40 \\sim C39 \\sim O7 \\sim
C38 \\sim C37 \\sim O6 \\sim C36 \\sim C35 \\sim O5 \\sim C34 \\sim C33 \\sim
O4 \\sim C32: within 2A with sigma of 0.005 and sigma for terminal atoms of
0.01 within 2A
C23 \\sim C24 \\sim C25 \\sim C26 \\sim C27 \\sim C28 \\sim F1A: within 2A with
sigma of 0.003 and sigma for terminal atoms of 0.006 within 2A
C23A \\sim C24A \\sim C25A \\sim C26A \\sim C27A \\sim C28A: within 2A with
sigma of 0.005 and sigma for terminal atoms of 0.01 within 2A
Uanis(C23) = Uanis(Al1)
Uanis(C23A) = Uanis(Al1)
5. Others
 Fixed Sof: H8A(0.5) H8B(0.5) H8C(0.5) C23(0.33) C24(0.33) H24(0.33) C25(0.33)
 H25(0.33) C26(0.33) H26(0.33) C27(0.33) C28(0.33) H28(0.33) H9A(0.5) H9C(0.5)
 H9B(0.5) O5(0.5) C20(0.6) H20(0.6) C15A(0.5) H15A(0.5) H15B(0.5) H15C(0.5)
 C34(0.5) H34A(0.5) H34B(0.5) O3(0.5) C38(0.5) H38A(0.5) H38B(0.5) C14A(0.5)
 H14A(0.5) C22(0.6) H22A(0.6) H22B(0.6) H22C(0.6) O6(0.5) O2(0.5) O4(0.5)
 O7(0.5) C17A(0.5) H17A(0.5) C21(0.6) H21B(0.6) H21C(0.6) H21A(0.6) C30(0.5)
 H30A(0.5) H30B(0.5) C16A(0.5) H16A(0.5) H16B(0.5) H16C(0.5) C18A(0.5)
 H18A(0.5) H18B(0.5) H18C(0.5) C22A(0.4) H22D(0.4) H22E(0.4) H22F(0.4)
 C20A(0.4) H20A(0.4) C21A(0.4) H21D(0.4) H21E(0.4) H21F(0.4) C19(0.5) H19A(0.5)
 H19B(0.5) H19C(0.5) C19A(0.5) H19D(0.5) H19E(0.5) H19F(0.5) C17(0.5) H17(0.5)
 C18(0.5) H18D(0.5) H18E(0.5) H18F(0.5) C16(0.5) H16D(0.5) H16E(0.5) H16F(0.5)
 C14(0.5) H14(0.5) C15(0.5) H15D(0.5) H15E(0.5) H15F(0.5) F1A(0.33) C35(0.5)
 H35A(0.5) H35B(0.5) C29(0.5) H29A(0.5) H29B(0.5) C40(0.5) H40A(0.5) H40B(0.5)
 C39(0.5) H39A(0.5) H39B(0.5) C37(0.5) H37A(0.5) H37B(0.5) C33(0.5) H33A(0.5)
 H33B(0.5) C31(0.5) H31A(0.5) H31B(0.5) C36(0.5) H36A(0.5) H36B(0.5) C32(0.5)
 H32A(0.5) H32B(0.5) C23A(0.17) C24A(0.17) H24A(0.17) C25A(0.17) H25A(0.17)
 C26A(0.17) H26A(0.17) C27A(0.17) H27A(0.17) C28A(0.17) H28A(0.17) F1(0.17)
 H(0.33)
 Fixed Uiso: H(0.05)
6.a Ternary CH refined with riding coordinates:
 C20(H20), C14A(H14A), C17A(H17A), C20A(H20A), C17(H17), C14(H14)
6.b Secondary CH2 refined with riding coordinates:
 C34(H34A,H34B), C38(H38A,H38B), C30(H30A,H30B), C35(H35A,H35B), C29(H29A,
 H29B), C40(H40A,H40B), C39(H39A,H39B), C37(H37A,H37B), C33(H33A,H33B),
 C31(H31A,H31B), C36(H36A,H36B), C32(H32A,H32B)
6.c Aromatic/amide H refined with riding coordinates:
 C5(H5), C3(H3), C24(H24), C25(H25), C26(H26), C28(H28), C24A(H24A),
 C25A(H25A), C26A(H26A), C27A(H27A), C28A(H28A)
6.d Fitted hexagon refined as free rotating group:
 C23(C24,C25,C26,C27,C28), C23A(C24A,C25A,C26A,C27A,C28A)
6.e Idealised Me refined as rotating group:
 C8(H8A,H8B,H8C), C13(H13A,H13B,H13C), C9(H9A,H9C,H9B), C11(H11A,H11B,H11C),
 C12(H12A,H12B,H12C), C15A(H15A,H15B,H15C), C22(H22A,H22B,H22C), C21(H21B,H21C,
 H21A), C16A(H16A,H16B,H16C), C18A(H18A,H18B,H18C), C22A(H22D,H22E,H22F),
 C21A(H21D,H21E,H21F), C19(H19A,H19B,H19C), C19A(H19D,H19E,H19F), C18(H18D,H18E,
 H18F), C16(H16D,H16E,H16F), C15(H15D,H15E,H15F)
;
_olex2_submission_special_instructions 'No special instructions were received'
_oxdiff_exptl_absorpt_empirical_details
;
Empirical correction (ABSPACK) includes:
- Absorption correction using spherical harmonics
- Frame scaling
;
_oxdiff_exptl_absorpt_empirical_full_max 1.232
_oxdiff_exptl_absorpt_empirical_full_min 0.598

loop_
_space_group_symop_operation_xyz
'x, y, z'
'-x+1/2, -y, z+1/2'
'-x, y+1/2, -z'
'x+1/2, -y+1/2, -z+1/2'
'-x, -y, -z'
'x-1/2, y, -z-1/2'
'x, -y-1/2, z'
'-x-1/2, y-1/2, z-1/2'

loop_
_atom_site_label
_atom_site_type_symbol
_atom_site_fract_x
_atom_site_fract_y
_atom_site_fract_z
_atom_site_U_iso_or_equiv
_atom_site_adp_type
_atom_site_occupancy
_atom_site_site_symmetry_order
_atom_site_calc_flag
_atom_site_refinement_flags_posn
_atom_site_refinement_flags_adp
_atom_site_refinement_flags_occupancy
_atom_site_disorder_assembly
_atom_site_disorder_group
K1 K 0.74283(9) 0.750000 0.40134(6) 0.0472(4) Uani 1 2 d S T P . .
Si1 Si 0.31828(9) 0.62474(6) 0.62639(6) 0.0497(4) Uani 1 1 d D . . . .
Al1 Al 0.35965(12) 0.750000 0.55275(8) 0.0448(5) Uani 1 2 d DS T P . .
O1 O 0.2066(3) 0.750000 0.51719(17) 0.0377(8) Uani 1 2 d S T P B .
N1 N 0.3141(2) 0.67110(16) 0.56023(15) 0.0443(8) Uani 1 1 d . . . . .
C1 C 0.1923(3) 0.70110(16) 0.48164(17) 0.0369(8) Uani 1 1 d . . . . .
C2 C 0.2519(3) 0.65753(18) 0.50592(18) 0.0401(9) Uani 1 1 d . . . . .
C6 C 0.1257(3) 0.69810(16) 0.43017(18) 0.0375(8) Uani 1 1 d . . . . .
C5 C 0.1171(3) 0.64701(18) 0.39854(18) 0.0419(9) Uani 1 1 d . . . . .
H5 H 0.072142 0.643218 0.362246 0.050 Uiso 1 1 calc R U . . .
C4 C 0.1731(3) 0.60111(18) 0.41896(19) 0.0441(9) Uani 1 1 d . . . . .
C3 C 0.2406(3) 0.60718(19) 0.4720(2) 0.0471(10) Uani 1 1 d . . . . .
H3 H 0.279833 0.576015 0.485180 0.056 Uiso 1 1 calc R U . . .
C7 C 0.0617(4) 0.750000 0.4171(3) 0.0447(13) Uani 1 2 d S T P . .
C10 C 0.1605(4) 0.5430(2) 0.3874(2) 0.0541(11) Uani 1 1 d . . . . .
C8 C -0.0248(5) 0.750000 0.4673(4) 0.067(2) Uani 1 2 d S T P . .
H8A H -0.079974 0.727148 0.450254 0.100 Uiso 0.5 1 calc DR U P A -1
H8B H -0.048302 0.788299 0.474216 0.100 Uiso 0.5 1 calc R U P A -1
H8C H -0.001447 0.734553 0.509664 0.100 Uiso 0.5 1 calc R U P A -1
C13 C 0.0952(4) 0.5444(2) 0.3247(2) 0.0664(14) Uani 1 1 d . . . . .
H13A H 0.027828 0.557333 0.336300 0.100 Uiso 1 1 calc R U . . .
H13B H 0.091184 0.506849 0.305653 0.100 Uiso 1 1 calc R U . . .
H13C H 0.124987 0.569885 0.292203 0.100 Uiso 1 1 calc R U . . .
C23 C 0.4279(12) 0.7606(6) 0.4614(5) 0.0448(5) Uani 0.33 1 d G U P B -1
C24 C 0.4633(12) 0.7114(5) 0.4333(5) 0.0473(15) Uani 0.33 1 d G U P B -1
H24 H 0.451162 0.676756 0.454697 0.057 Uiso 0.33 1 calc R U P B -1
C25 C 0.5164(11) 0.7130(5) 0.3740(5) 0.0505(18) Uani 0.33 1 d G U P B -1
H25 H 0.540624 0.679431 0.354798 0.061 Uiso 0.33 1 calc R U P B -1
C26 C 0.5342(9) 0.7638(6) 0.3428(4) 0.0523(19) Uani 0.33 1 d G U P B -1
H26 H 0.570511 0.764856 0.302196 0.063 Uiso 0.33 1 calc R U P B -1
C27 C 0.4988(10) 0.8129(5) 0.3708(5) 0.0562(18) Uani 0.33 1 d G U P B -1
C28 C 0.4457(11) 0.8113(5) 0.4302(5) 0.0507(15) Uani 0.33 1 d G U P B -1
H28 H 0.421473 0.844933 0.449392 0.061 Uiso 0.33 1 calc R U P B -1
C9 C 0.0179(6) 0.750000 0.3473(4) 0.070(2) Uani 1 2 d S T P . .
H9A H 0.066714 0.765957 0.316317 0.105 Uiso 0.5 1 calc R U P C -1
H9C H -0.043462 0.772400 0.346690 0.105 Uiso 0.5 1 calc DR U P C -1
H9B H 0.002372 0.711643 0.334055 0.105 Uiso 0.5 1 calc R U P C -1
O5 O 0.7707(6) 0.7275(3) 0.2676(3) 0.0705(16) Uani 0.5 1 d D U P B -1
C11 C 0.2621(5) 0.5186(2) 0.3695(3) 0.0766(17) Uani 1 1 d . . . . .
H11A H 0.296799 0.543903 0.338915 0.115 Uiso 1 1 calc R U . . .
H11B H 0.252832 0.482281 0.348039 0.115 Uiso 1 1 calc R U . . .
H11C H 0.302147 0.513978 0.409880 0.115 Uiso 1 1 calc R U . . .
C20 C 0.1944(6) 0.5787(4) 0.6319(4) 0.060(2) Uani 0.6 1 d D . P D 1
H20 H 0.197802 0.551590 0.594179 0.071 Uiso 0.6 1 calc R U P D 1
C12 C 0.1067(6) 0.5056(2) 0.4380(3) 0.085(2) Uani 1 1 d . . . . .
H12A H 0.147406 0.502637 0.478382 0.127 Uiso 1 1 calc R U . . .
H12B H 0.096849 0.468402 0.418947 0.127 Uiso 1 1 calc R U . . .
H12C H 0.041491 0.521927 0.449081 0.127 Uiso 1 1 calc R U . . .
C15A C 0.3434(10) 0.6408(10) 0.7630(7) 0.074(3) Uani 0.5 1 d D U P D 2
H15A H 0.358736 0.600939 0.766370 0.111 Uiso 0.5 1 calc R U P D 2
H15B H 0.270779 0.646289 0.765779 0.111 Uiso 0.5 1 calc R U P D 2
H15C H 0.376213 0.660873 0.799385 0.111 Uiso 0.5 1 calc R U P D 2
C34 C 0.8072(10) 0.6780(3) 0.2429(5) 0.073(2) Uani 0.5 1 d D U P B -1
H34A H 0.881012 0.679676 0.238189 0.087 Uiso 0.5 1 calc R U P B -1
H34B H 0.777500 0.669809 0.198900 0.087 Uiso 0.5 1 calc R U P B -1
O3 O 0.7488(6) 0.6688(4) 0.4931(4) 0.0801(18) Uani 0.5 1 d D U P B -1
C38 C 0.7935(11) 0.8963(6) 0.4094(4) 0.088(2) Uani 0.5 1 d D U P B -1
H38A H 0.866795 0.893640 0.416346 0.106 Uiso 0.5 1 calc R U P B -1
H38B H 0.771463 0.933800 0.423828 0.106 Uiso 0.5 1 calc R U P B -1
C14A C 0.3816(7) 0.6631(5) 0.6966(4) 0.064(2) Uani 0.5 1 d D U P D 2
H14A H 0.357765 0.702622 0.693722 0.076 Uiso 0.5 1 calc R U P D 2
C22 C 0.1892(8) 0.5438(4) 0.6953(5) 0.069(3) Uani 0.6 1 d D . P D 1
H22A H 0.179877 0.568426 0.733645 0.103 Uiso 0.6 1 calc R U P D 1
H22B H 0.251677 0.522759 0.700566 0.103 Uiso 0.6 1 calc R U P D 1
H22C H 0.132771 0.517748 0.692407 0.103 Uiso 0.6 1 calc R U P D 1
O6 O 0.7892(6) 0.8353(3) 0.3134(4) 0.0756(17) Uani 0.5 1 d D U P B -1
O2 O 0.7416(6) 0.7746(3) 0.5337(4) 0.0867(19) Uani 0.5 1 d D U P B -1
O4 O 0.7843(7) 0.6444(3) 0.3606(4) 0.0775(17) Uani 0.5 1 d D U P B -1
O7 O 0.7463(7) 0.8567(4) 0.4464(5) 0.093(2) Uani 0.5 1 d D U P B -1
C17A C 0.3972(7) 0.5604(6) 0.5999(5) 0.068(2) Uani 0.5 1 d D U P D 2
H17A H 0.351768 0.537614 0.571308 0.082 Uiso 0.5 1 calc R U P D 2
C21 C 0.0971(6) 0.6110(4) 0.6229(4) 0.071(3) Uani 0.6 1 d D . P D 1
H21B H 0.043477 0.592656 0.647908 0.107 Uiso 0.6 1 calc R U P D 1
H21C H 0.079421 0.612056 0.575681 0.107 Uiso 0.6 1 calc R U P D 1
H21A H 0.105904 0.649186 0.639360 0.107 Uiso 0.6 1 calc R U P D 1
C30 C 0.6966(10) 0.6766(4) 0.5503(5) 0.086(2) Uani 0.5 1 d D U P B -1
H30A H 0.717499 0.648420 0.583463 0.104 Uiso 0.5 1 calc R U P B -1
H30B H 0.624207 0.671519 0.541613 0.104 Uiso 0.5 1 calc R U P B -1
C16A C 0.4955(6) 0.6659(5) 0.6962(5) 0.065(2) Uani 0.5 1 d D U P D 2
H16A H 0.518750 0.686265 0.735498 0.097 Uiso 0.5 1 calc R U P D 2
H16B H 0.518231 0.685178 0.656020 0.097 Uiso 0.5 1 calc R U P D 2
H16C H 0.522973 0.627978 0.696865 0.097 Uiso 0.5 1 calc R U P D 2
C18A C 0.4243(9) 0.5226(5) 0.6586(5) 0.075(2) Uani 0.5 1 d D U P D 2
H18A H 0.479721 0.539279 0.683649 0.112 Uiso 0.5 1 calc R U P D 2
H18B H 0.444597 0.485904 0.641986 0.112 Uiso 0.5 1 calc R U P D 2
H18C H 0.365973 0.518491 0.687751 0.112 Uiso 0.5 1 calc R U P D 2
C22A C 0.1244(12) 0.6557(6) 0.6558(8) 0.084(4) Uiso 0.4 1 d D . P D 2
H22D H 0.147758 0.671352 0.697989 0.126 Uiso 0.4 1 calc R U P D 2
H22E H 0.053242 0.646034 0.659496 0.126 Uiso 0.4 1 calc R U P D 2
H22F H 0.133321 0.683286 0.620369 0.126 Uiso 0.4 1 calc R U P D 2
C20A C 0.1844(7) 0.6036(6) 0.6395(9) 0.075(6) Uiso 0.4 1 d D . P D 2
H20A H 0.160097 0.591614 0.594776 0.090 Uiso 0.4 1 calc R U P D 2
C21A C 0.158(2) 0.5558(7) 0.6858(13) 0.103(9) Uiso 0.4 1 d D . P D 2
H21D H 0.201559 0.523927 0.676512 0.154 Uiso 0.4 1 calc R U P D 2
H21E H 0.087887 0.545038 0.678803 0.154 Uiso 0.4 1 calc R U P D 2
H21F H 0.167128 0.567726 0.731980 0.154 Uiso 0.4 1 calc R U P D 2
C19 C 0.4231(9) 0.5318(4) 0.5733(5) 0.075(2) Uani 0.5 1 d D U P D 1
H19A H 0.356805 0.514388 0.570772 0.112 Uiso 0.5 1 calc R U P D 1
H19B H 0.473672 0.503222 0.582463 0.112 Uiso 0.5 1 calc R U P D 1
H19C H 0.438358 0.550136 0.530997 0.112 Uiso 0.5 1 calc R U P D 1
C19A C 0.4907(7) 0.5708(5) 0.5577(5) 0.073(2) Uani 0.5 1 d D U P D 2
H19D H 0.471523 0.589690 0.516438 0.109 Uiso 0.5 1 calc R U P D 2
H19E H 0.522690 0.535134 0.547201 0.109 Uiso 0.5 1 calc R U P D 2
H19F H 0.537697 0.594359 0.582485 0.109 Uiso 0.5 1 calc R U P D 2
C17 C 0.4237(7) 0.5751(4) 0.6291(6) 0.071(2) Uani 0.5 1 d D U P D 1
H17 H 0.420081 0.554646 0.672299 0.086 Uiso 0.5 1 calc R U P D 1
C18 C 0.5223(7) 0.6078(5) 0.6281(6) 0.080(3) Uani 0.5 1 d D U P D 1
H18D H 0.536418 0.620196 0.582620 0.120 Uiso 0.5 1 calc R U P D 1
H18E H 0.576836 0.583803 0.643627 0.120 Uiso 0.5 1 calc R U P D 1
H18F H 0.516618 0.640374 0.657244 0.120 Uiso 0.5 1 calc R U P D 1
C16 C 0.2331(8) 0.7034(5) 0.7225(5) 0.072(3) Uani 0.5 1 d D U P D 1
H16D H 0.206113 0.717562 0.680492 0.108 Uiso 0.5 1 calc R U P D 1
H16E H 0.251691 0.734762 0.751101 0.108 Uiso 0.5 1 calc R U P D 1
H16F H 0.182138 0.680656 0.744789 0.108 Uiso 0.5 1 calc R U P D 1
C14 C 0.3254(8) 0.6677(5) 0.7086(4) 0.064(2) Uani 0.5 1 d D U P D 1
H14 H 0.378585 0.695967 0.699041 0.077 Uiso 0.5 1 calc R U P D 1
C15 C 0.3615(11) 0.6404(10) 0.7731(7) 0.074(3) Uani 0.5 1 d D U P D 1
H15D H 0.305724 0.620546 0.794057 0.110 Uiso 0.5 1 calc R U P D 1
H15E H 0.386501 0.669240 0.803381 0.110 Uiso 0.5 1 calc R U P D 1
H15F H 0.415510 0.614013 0.763095 0.110 Uiso 0.5 1 calc R U P D 1
F1A F 0.5159(8) 0.8574(5) 0.3437(5) 0.091(2) Uani 0.33 1 d . U P B -1
C35 C 0.7952(9) 0.7696(3) 0.2241(5) 0.0686(19) Uani 0.5 1 d D U P B -1
H35A H 0.760985 0.762528 0.181281 0.082 Uiso 0.5 1 calc R U P B -1
H35B H 0.868236 0.768346 0.215806 0.082 Uiso 0.5 1 calc R U P B -1
C29 C 0.7147(10) 0.7345(3) 0.5779(6) 0.090(2) Uani 0.5 1 d D U P B -1
H29A H 0.652681 0.746856 0.600555 0.108 Uiso 0.5 1 calc R U P B -1
H29B H 0.767750 0.731848 0.612115 0.108 Uiso 0.5 1 calc R U P B -1
C40 C 0.7547(12) 0.8246(3) 0.5632(5) 0.091(2) Uani 0.5 1 d D U P B -1
H40A H 0.817849 0.824217 0.588977 0.109 Uiso 0.5 1 calc R U P B -1
H40B H 0.698849 0.831537 0.594511 0.109 Uiso 0.5 1 calc R U P B -1
C39 C 0.7585(12) 0.8708(5) 0.5125(4) 0.097(2) Uani 0.5 1 d D U P B -1
H39A H 0.705977 0.898299 0.524071 0.116 Uiso 0.5 1 calc R U P B -1
H39B H 0.823894 0.889881 0.517084 0.116 Uiso 0.5 1 calc R U P B -1
C37 C 0.7695(12) 0.8884(4) 0.3347(5) 0.089(2) Uani 0.5 1 d D U P B -1
H37A H 0.697830 0.896881 0.326942 0.107 Uiso 0.5 1 calc R U P B -1
H37B H 0.809736 0.915059 0.308336 0.107 Uiso 0.5 1 calc R U P B -1
C33 C 0.7767(12) 0.6330(5) 0.2943(4) 0.079(2) Uani 0.5 1 d D U P B -1
H33A H 0.706156 0.622794 0.285250 0.095 Uiso 0.5 1 calc R U P B -1
H33B H 0.817705 0.599409 0.285319 0.095 Uiso 0.5 1 calc R U P B -1
C31 C 0.7423(12) 0.6158(5) 0.4708(6) 0.092(2) Uani 0.5 1 d D U P B -1
H31A H 0.673596 0.602982 0.481224 0.110 Uiso 0.5 1 calc R U P B -1
H31B H 0.788118 0.593426 0.498811 0.110 Uiso 0.5 1 calc R U P B -1
C36 C 0.7669(10) 0.8291(4) 0.2485(5) 0.070(2) Uani 0.5 1 d D U P B -1
H36A H 0.803932 0.857170 0.222152 0.084 Uiso 0.5 1 calc R U P B -1
H36B H 0.694336 0.835371 0.241686 0.084 Uiso 0.5 1 calc R U P B -1
C32 C 0.7631(13) 0.5983(5) 0.3978(4) 0.084(2) Uani 0.5 1 d D U P B -1
H32A H 0.820359 0.572070 0.396299 0.100 Uiso 0.5 1 calc R U P B -1
H32B H 0.703649 0.579073 0.379307 0.100 Uiso 0.5 1 calc R U P B -1
C23A C 0.429(2) 0.7592(12) 0.4618(9) 0.0448(5) Uani 0.17 1 d DG U P B -2
C24A C 0.454(2) 0.7146(9) 0.4209(10) 0.046(3) Uani 0.17 1 d G U P B -2
H24A H 0.435122 0.677780 0.433064 0.055 Uiso 0.17 1 calc R U P B -2
C25A C 0.5064(19) 0.7239(9) 0.3623(8) 0.047(3) Uani 0.17 1 d G U P B -2
H25A H 0.523511 0.693423 0.334439 0.056 Uiso 0.17 1 calc R U P B -2
C26A C 0.5338(16) 0.7778(10) 0.3446(7) 0.044(3) Uani 0.17 1 d G U P B -2
H26A H 0.569641 0.784173 0.304543 0.053 Uiso 0.17 1 calc R U P B -2
C27A C 0.5087(16) 0.8224(9) 0.3854(9) 0.044(3) Uani 0.17 1 d G U P B -2
H27A H 0.527382 0.859279 0.373272 0.052 Uiso 0.17 1 calc R U P B -2
C28A C 0.4561(19) 0.8131(10) 0.4440(9) 0.045(3) Uani 0.17 1 d G U P B -2
H28A H 0.438993 0.843637 0.471897 0.053 Uiso 0.17 1 calc R U P B -2
F1 F 0.4517(8) 0.750000 0.6049(5) 0.071(3) Uani 0.34 2 d S T P B 2
H H 0.4517(8) 0.750000 0.6049(5) 0.050 Uiso 0.66 2 d S U P E 1

loop_
_atom_site_aniso_label
_atom_site_aniso_U_11
_atom_site_aniso_U_22
_atom_site_aniso_U_33
_atom_site_aniso_U_23
_atom_site_aniso_U_13
_atom_site_aniso_U_12
K1 0.0417(7) 0.0502(8) 0.0498(7) 0.000 -0.0115(5) 0.000
Si1 0.0474(7) 0.0592(8) 0.0424(6) 0.0049(5) -0.0121(5) 0.0035(5)
Al1 0.0329(8) 0.0649(12) 0.0366(8) 0.000 -0.0018(6) 0.000
O1 0.043(2) 0.038(2) 0.0320(17) 0.000 -0.0079(15) 0.000
N1 0.0427(18) 0.056(2) 0.0340(16) -0.0013(15) -0.0095(13) 0.0021(15)
C1 0.0383(19) 0.040(2) 0.0325(18) -0.0010(15) -0.0029(14) -0.0015(16)
C2 0.042(2) 0.046(2) 0.0318(18) -0.0021(16) -0.0070(15) 0.0034(17)
C6 0.0338(18) 0.043(2) 0.0356(18) 0.0020(16) -0.0047(15) -0.0012(16)
C5 0.042(2) 0.050(2) 0.0334(18) -0.0019(16) -0.0063(15) -0.0045(17)
C4 0.054(2) 0.045(2) 0.0329(18) -0.0047(16) -0.0026(17) -0.0006(18)
C3 0.057(2) 0.046(2) 0.038(2) 0.0008(17) -0.0085(18) 0.0075(19)
C7 0.037(3) 0.044(3) 0.052(3) 0.000 -0.013(2) 0.000
C10 0.075(3) 0.049(3) 0.039(2) -0.0087(18) -0.007(2) -0.005(2)
C8 0.034(3) 0.062(4) 0.105(6) 0.000 0.004(3) 0.000
C13 0.088(4) 0.060(3) 0.051(3) -0.014(2) -0.018(2) -0.011(3)
C23 0.0329(8) 0.0649(12) 0.0366(8) 0.000 -0.0018(6) 0.000
C24 0.033(3) 0.070(3) 0.039(3) 0.001(3) -0.001(3) 0.003(3)
C25 0.036(3) 0.074(4) 0.042(3) 0.001(3) -0.002(3) 0.002(3)
C26 0.036(3) 0.077(4) 0.044(3) 0.002(3) -0.001(3) 0.000(3)
C27 0.042(3) 0.080(3) 0.047(3) 0.005(3) -0.003(3) -0.002(3)
C28 0.038(3) 0.072(3) 0.041(3) 0.003(3) -0.002(3) -0.001(3)
C9 0.070(5) 0.059(4) 0.079(5) 0.000 -0.052(4) 0.000
O5 0.097(4) 0.067(3) 0.048(3) -0.002(2) -0.004(3) 0.003(3)
C11 0.102(4) 0.058(3) 0.070(3) -0.024(3) -0.011(3) 0.021(3)
C20 0.065(5) 0.073(7) 0.041(4) -0.004(4) 0.017(3) 0.009(4)
C12 0.141(6) 0.055(3) 0.058(3) -0.002(2) 0.000(3) -0.028(4)
C15A 0.095(6) 0.089(5) 0.039(5) 0.001(4) -0.014(5) -0.010(5)
C34 0.098(5) 0.067(4) 0.054(4) -0.014(3) -0.007(4) -0.001(4)
O3 0.090(4) 0.091(4) 0.059(3) 0.009(3) -0.008(3) -0.003(4)
C38 0.092(5) 0.067(4) 0.106(5) -0.031(4) -0.015(4) 0.004(4)
C14A 0.081(5) 0.077(4) 0.033(3) 0.007(3) -0.011(4) -0.005(4)
C22 0.067(7) 0.063(6) 0.076(7) 0.001(5) 0.019(6) -0.014(5)
O6 0.079(4) 0.059(3) 0.089(4) 0.006(3) 0.005(3) 0.006(3)
O2 0.077(4) 0.108(5) 0.075(4) -0.027(3) 0.007(3) -0.009(3)
O4 0.109(4) 0.054(3) 0.069(4) -0.007(3) -0.001(3) -0.013(3)
O7 0.099(4) 0.074(4) 0.107(5) -0.043(4) -0.026(4) 0.012(4)
C17A 0.064(4) 0.068(5) 0.074(5) 0.011(4) -0.014(4) 0.014(4)
C21 0.042(4) 0.108(8) 0.064(5) 0.007(5) 0.009(4) -0.006(4)
C30 0.091(4) 0.107(5) 0.061(4) 0.008(4) -0.008(4) -0.005(4)
C16A 0.066(5) 0.075(6) 0.054(5) 0.007(4) -0.022(4) 0.003(5)
C18A 0.077(5) 0.071(5) 0.077(5) 0.014(4) -0.020(4) 0.008(4)
C19 0.067(5) 0.077(5) 0.081(5) 0.008(4) -0.009(4) 0.024(4)
C19A 0.062(4) 0.072(5) 0.084(5) 0.009(4) -0.003(4) 0.023(4)
C17 0.063(4) 0.071(5) 0.081(5) 0.013(4) -0.010(4) 0.017(4)
C18 0.055(5) 0.084(6) 0.102(6) 0.017(5) -0.009(5) 0.013(5)
C16 0.092(7) 0.073(6) 0.051(5) -0.011(4) 0.004(5) -0.021(5)
C14 0.082(5) 0.076(4) 0.034(3) 0.004(3) -0.008(4) -0.017(4)
C15 0.095(6) 0.091(5) 0.036(5) 0.009(5) -0.016(4) -0.010(5)
F1A 0.073(5) 0.126(6) 0.075(5) 0.024(5) 0.000(4) -0.013(5)
C35 0.076(4) 0.069(4) 0.061(4) 0.010(3) 0.018(3) 0.012(3)
C29 0.090(4) 0.111(5) 0.068(4) -0.006(4) -0.007(4) 0.006(4)
C40 0.083(4) 0.104(5) 0.086(5) -0.040(4) -0.008(4) 0.008(4)
C39 0.094(5) 0.093(5) 0.103(5) -0.044(4) -0.016(4) 0.010(4)
C37 0.096(5) 0.067(4) 0.104(5) -0.009(4) -0.008(4) 0.004(4)
C33 0.109(5) 0.067(4) 0.061(4) -0.015(4) 0.002(4) -0.009(4)
C31 0.113(5) 0.082(4) 0.080(4) 0.008(4) -0.008(4) -0.012(4)
C36 0.077(4) 0.062(4) 0.072(4) 0.014(4) 0.009(4) 0.012(4)
C32 0.106(5) 0.061(4) 0.083(4) 0.007(4) -0.001(4) -0.007(4)
C23A 0.0329(8) 0.0649(12) 0.0366(8) 0.000 -0.0018(6) 0.000
C24A 0.033(4) 0.067(5) 0.036(4) 0.002(4) 0.000(4) 0.001(4)
C25A 0.031(5) 0.071(6) 0.038(5) 0.002(5) -0.003(5) 0.002(5)
C26A 0.026(5) 0.071(6) 0.035(5) 0.001(5) 0.000(5) 0.000(5)
C27A 0.027(5) 0.069(6) 0.035(5) 0.001(5) -0.001(5) -0.001(5)
C28A 0.030(4) 0.067(5) 0.036(4) 0.000(4) -0.001(4) -0.002(4)
F1 0.057(7) 0.093(10) 0.063(7) 0.000 -0.012(5) 0.000

loop_
_atom_type_symbol
_atom_type_description
_atom_type_scat_dispersion_real
_atom_type_scat_dispersion_imag
_atom_type_scat_source
C C 0.0181 0.0091 'International Tables Vol C Tables 4.2.6.8 and 6.1.1.4'
H H 0.0000 0.0000 'International Tables Vol C Tables 4.2.6.8 and 6.1.1.4'
Al Al 0.2130 0.2455 'International Tables Vol C Tables 4.2.6.8 and 6.1.1.4'
F F 0.0727 0.0534 'International Tables Vol C Tables 4.2.6.8 and 6.1.1.4'
K K 0.3868 1.0657 'International Tables Vol C Tables 4.2.6.8 and 6.1.1.4'
N N 0.0311 0.0180 'International Tables Vol C Tables 4.2.6.8 and 6.1.1.4'
O O 0.0492 0.0322 'International Tables Vol C Tables 4.2.6.8 and 6.1.1.4'
Si Si 0.2541 0.3302 'International Tables Vol C Tables 4.2.6.8 and 6.1.1.4'

loop_
_geom_angle_atom_site_label_1
_geom_angle_atom_site_label_2
_geom_angle_atom_site_label_3
_geom_angle
_geom_angle_site_symmetry_1
_geom_angle_site_symmetry_3
_geom_angle_publ_flag
C8 K1 C31 81.1(3) 1_655 . ?
C25 K1 C8 159.5(2) . 1_655 ?
C25 K1 C31 79.2(4) . . ?
C26 K1 C8 173.8(3) . 1_655 ?
C26 K1 C25 25.59(11) . . ?
C26 K1 C31 104.6(4) . . ?
O5 K1 C8 105.0(2) . 1_655 ?
O5 K1 C25 84.6(2) . . ?
O5 K1 C26 76.5(2) . . ?
O5 K1 O6 59.6(2) . . ?
O5 K1 C31 102.07(19) . . ?
O3 K1 C8 72.7(2) . 1_655 ?
O3 K1 C25 86.9(3) . . ?
O3 K1 C26 111.9(3) . . ?
O3 K1 O5 121.5(2) . . ?
O3 K1 O6 165.2(3) . . ?
O3 K1 O2 59.0(3) . . ?
O3 K1 O4 61.7(2) . . ?
O3 K1 O7 116.9(3) . . ?
O3 K1 C31 20.1(2) . . ?
O6 K1 C8 92.6(2) . 1_655 ?
O6 K1 C25 107.8(3) . . ?
O6 K1 C26 82.9(3) . . ?
O6 K1 C31 158.5(2) . . ?
O2 K1 C8 67.7(2) . 1_655 ?
O2 K1 C25 102.8(3) . . ?
O2 K1 C26 110.5(2) . . ?
O2 K1 O5 172.5(3) . . ?
O2 K1 O6 117.7(2) . . ?
O2 K1 C31 79.0(2) . . ?
O4 K1 C8 86.1(2) . 1_655 ?
O4 K1 C25 83.3(3) . . ?
O4 K1 C26 99.8(3) . . ?
O4 K1 O5 59.9(2) . . ?
O4 K1 O6 116.6(3) . . ?
O4 K1 O2 119.8(2) . . ?
O4 K1 C31 42.8(2) . . ?
O7 K1 C8 81.5(2) . 1_655 ?
O7 K1 C25 109.6(3) . . ?
O7 K1 C26 92.5(3) . . ?
O7 K1 O5 120.4(3) . . ?
O7 K1 O6 61.0(3) . . ?
O7 K1 O2 58.0(3) . . ?
O7 K1 O4 167.2(3) . . ?
O7 K1 C31 137.0(3) . . ?
C25A K1 C8 165.8(4) . 1_655 ?
C26A K1 C8 167.5(5) . 1_655 ?
C26A K1 C25A 24.76(19) . . ?
N1 Si1 C20 111.7(2) . . ?
N1 Si1 C14A 106.1(4) . . ?
N1 Si1 C17A 108.4(3) . . ?
N1 Si1 C20A 104.5(5) . . ?
N1 Si1 C17 117.4(4) . . ?
N1 Si1 C14 108.3(3) . . ?
C14A Si1 C17A 110.5(5) . . ?
C20A Si1 C14A 116.9(6) . . ?
C20A Si1 C17A 110.0(6) . . ?
C17 Si1 C20 106.0(4) . . ?
C17 Si1 C14 106.2(5) . . ?
C14 Si1 C20 106.6(4) . . ?
O1 Al1 H 158.8(4) . . ?
N1 Al1 O1 74.74(10) . . ?
N1 Al1 O1 74.74(10) 7_575 . ?
N1 Al1 N1 143.3(2) 7_575 . ?
N1 Al1 C23 108.6(4) . . ?
N1 Al1 C23 94.9(4) 7_575 . ?
N1 Al1 C23A 107.8(8) . . ?
N1 Al1 C23A 95.8(8) 7_575 . ?
N1 Al1 H 100.55(15) . . ?
N1 Al1 H 100.55(15) 7_575 . ?
C23 Al1 O1 97.0(5) . . ?
C23 Al1 H 104.0(6) . . ?
C23A Al1 O1 97.4(9) . . ?
F1 Al1 O1 158.8(4) . . ?
F1 Al1 N1 100.55(15) . . ?
F1 Al1 C23A 103.7(10) . . ?
C1 O1 Al1 107.5(2) 7_575 . ?
C1 O1 Al1 107.5(2) . . ?
C1 O1 C1 115.4(4) 7_575 . ?
Si1 N1 Al1 130.99(19) . . ?
C2 N1 Si1 117.8(3) . . ?
C2 N1 Al1 109.9(3) . . ?
O1 C1 C2 111.9(3) . . ?
C6 C1 O1 121.7(4) . . ?
C6 C1 C2 126.5(4) . . ?
C1 C2 N1 115.6(4) . . ?
C3 C2 N1 130.0(4) . . ?
C3 C2 C1 114.4(3) . . ?
C1 C6 C5 116.7(4) . . ?
C1 C6 C7 116.8(4) . . ?
C5 C6 C7 126.3(3) . . ?
C6 C5 H5 119.4 . . ?
C6 C5 C4 121.2(3) . . ?
C4 C5 H5 119.4 . . ?
C5 C4 C3 119.1(4) . . ?
C5 C4 C10 122.3(4) . . ?
C3 C4 C10 118.5(4) . . ?
C2 C3 C4 122.1(4) . . ?
C2 C3 H3 119.0 . . ?
C4 C3 H3 119.0 . . ?
C6 C7 C6 108.5(4) 7_575 . ?
C6 C7 C8 107.8(3) 7_575 . ?
C6 C7 C8 107.8(3) . . ?
C9 C7 C6 111.9(3) . . ?
C9 C7 C6 111.9(3) . 7_575 ?
C9 C7 C8 108.7(6) . . ?
C13 C10 C4 112.4(4) . . ?
C13 C10 C12 107.1(5) . . ?
C11 C10 C4 110.4(4) . . ?
C11 C10 C13 108.7(4) . . ?
C11 C10 C12 110.6(5) . . ?
C12 C10 C4 107.7(4) . . ?
K1 C8 H8A 34.0 1_455 . ?
K1 C8 H8B 76.2 1_455 . ?
K1 C8 H8C 129.4 1_455 . ?
C7 C8 K1 115.6(5) . 1_455 ?
C7 C8 H8A 109.5 . . ?
C7 C8 H8B 109.5 . . ?
C7 C8 H8C 109.5 . . ?
H8A C8 H8B 109.5 . . ?
H8A C8 H8C 109.5 . . ?
H8B C8 H8C 109.5 . . ?
C10 C13 H13A 109.5 . . ?
C10 C13 H13B 109.5 . . ?
C10 C13 H13C 109.5 . . ?
H13A C13 H13B 109.5 . . ?
H13A C13 H13C 109.5 . . ?
H13B C13 H13C 109.5 . . ?
C24 C23 Al1 114.0(7) . . ?
C24 C23 C28 120.0 . . ?
C28 C23 Al1 125.8(7) . . ?
C23 C24 H24 120.0 . . ?
C23 C24 C25 120.0 . . ?
C25 C24 H24 120.0 . . ?
K1 C25 H25 89.1 . . ?
C24 C25 K1 110.0(6) . . ?
C24 C25 H25 120.0 . . ?
C26 C25 K1 71.0(5) . . ?
C26 C25 C24 120.0 . . ?
C26 C25 H25 120.0 . . ?
K1 C26 H26 82.5 . . ?
C25 C26 K1 83.4(5) . . ?
C25 C26 H26 120.0 . . ?
C25 C26 C27 120.0 . . ?
C27 C26 K1 104.2(5) . . ?
C27 C26 H26 120.0 . . ?
C26 C27 C28 120.0 . . ?
F1A C27 C26 119.7(10) . . ?
F1A C27 C28 120.3(10) . . ?
C23 C28 H28 120.0 . . ?
C27 C28 C23 120.0 . . ?
C27 C28 H28 120.0 . . ?
C7 C9 H9A 109.5 . . ?
C7 C9 H9C 109.5 . . ?
C7 C9 H9B 109.5 . . ?
H9A C9 H9C 109.5 . . ?
H9A C9 H9B 109.5 . . ?
H9C C9 H9B 109.5 . . ?
C34 O5 K1 124.5(5) . . ?
C35 O5 K1 120.5(5) . . ?
C35 O5 C34 108.5(6) . . ?
C10 C11 H11A 109.5 . . ?
C10 C11 H11B 109.5 . . ?
C10 C11 H11C 109.5 . . ?
H11A C11 H11B 109.5 . . ?
H11A C11 H11C 109.5 . . ?
H11B C11 H11C 109.5 . . ?
Si1 C20 H20 106.3 . . ?
C22 C20 Si1 112.8(6) . . ?
C22 C20 H20 106.3 . . ?
C21 C20 Si1 114.8(7) . . ?
C21 C20 H20 106.3 . . ?
C21 C20 C22 109.8(6) . . ?
C10 C12 H12A 109.5 . . ?
C10 C12 H12B 109.5 . . ?
C10 C12 H12C 109.5 . . ?
H12A C12 H12B 109.5 . . ?
H12A C12 H12C 109.5 . . ?
H12B C12 H12C 109.5 . . ?
H15A C15A H15B 109.5 . . ?
H15A C15A H15C 109.5 . . ?
H15B C15A H15C 109.5 . . ?
C14A C15A H15A 109.5 . . ?
C14A C15A H15B 109.5 . . ?
C14A C15A H15C 109.5 . . ?
O5 C34 H34A 110.7 . . ?
O5 C34 H34B 110.7 . . ?
O5 C34 C33 105.4(8) . . ?
H34A C34 H34B 108.8 . . ?
C33 C34 H34A 110.7 . . ?
C33 C34 H34B 110.7 . . ?
C30 O3 K1 117.9(7) . . ?
C31 O3 K1 116.9(8) . . ?
C31 O3 C30 112.2(7) . . ?
H38A C38 H38B 108.1 . . ?
O7 C38 H38A 109.6 . . ?
O7 C38 H38B 109.6 . . ?
O7 C38 C37 110.4(10) . . ?
C37 C38 H38A 109.6 . . ?
C37 C38 H38B 109.6 . . ?
Si1 C14A H14A 106.0 . . ?
C15A C14A Si1 109.6(10) . . ?
C15A C14A H14A 106.0 . . ?
C16A C14A Si1 117.7(7) . . ?
C16A C14A C15A 110.7(7) . . ?
C16A C14A H14A 106.0 . . ?
C20 C22 H22A 109.5 . . ?
C20 C22 H22B 109.5 . . ?
C20 C22 H22C 109.5 . . ?
H22A C22 H22B 109.5 . . ?
H22A C22 H22C 109.5 . . ?
H22B C22 H22C 109.5 . . ?
C37 O6 K1 116.3(7) . . ?
C36 O6 K1 119.2(7) . . ?
C36 O6 C37 111.3(7) . . ?
C29 O2 K1 119.3(6) . . ?
C40 O2 K1 128.4(7) . . ?
C40 O2 C29 112.0(6) . . ?
C33 O4 K1 117.8(7) . . ?
C32 O4 K1 123.1(7) . . ?
C32 O4 C33 111.0(7) . . ?
C38 O7 K1 118.9(7) . . ?
C38 O7 C39 107.5(7) . . ?
C39 O7 K1 123.6(8) . . ?
Si1 C17A H17A 105.3 . . ?
C18A C17A Si1 112.7(8) . . ?
C18A C17A H17A 105.3 . . ?
C19A C17A Si1 117.7(8) . . ?
C19A C17A H17A 105.3 . . ?
C19A C17A C18A 109.4(6) . . ?
C20 C21 H21B 109.5 . . ?
C20 C21 H21C 109.5 . . ?
C20 C21 H21A 109.5 . . ?
H21B C21 H21C 109.5 . . ?
H21B C21 H21A 109.5 . . ?
H21C C21 H21A 109.5 . . ?
K1 C30 H30A 149.7 . . ?
K1 C30 H30B 94.7 . . ?
O3 C30 K1 42.2(5) . . ?
O3 C30 H30A 109.5 . . ?
O3 C30 H30B 109.5 . . ?
O3 C30 C29 110.9(9) . . ?
H30A C30 H30B 108.1 . . ?
C29 C30 K1 80.1(6) . . ?
C29 C30 H30A 109.5 . . ?
C29 C30 H30B 109.5 . . ?
C14A C16A H16A 109.5 . . ?
C14A C16A H16B 109.5 . . ?
C14A C16A H16C 109.5 . . ?
H16A C16A H16B 109.5 . . ?
H16A C16A H16C 109.5 . . ?
H16B C16A H16C 109.5 . . ?
C17A C18A H18A 109.5 . . ?
C17A C18A H18B 109.5 . . ?
C17A C18A H18C 109.5 . . ?
H18A C18A H18B 109.5 . . ?
H18A C18A H18C 109.5 . . ?
H18B C18A H18C 109.5 . . ?
H22D C22A H22E 109.5 . . ?
H22D C22A H22F 109.5 . . ?
H22E C22A H22F 109.5 . . ?
C20A C22A H22D 109.5 . . ?
C20A C22A H22E 109.5 . . ?
C20A C22A H22F 109.5 . . ?
Si1 C20A H20A 105.1 . . ?
C22A C20A Si1 108.1(9) . . ?
C22A C20A H20A 105.1 . . ?
C21A C20A Si1 120.8(14) . . ?
C21A C20A C22A 111.4(8) . . ?
C21A C20A H20A 105.1 . . ?
C20A C21A H21D 109.5 . . ?
C20A C21A H21E 109.5 . . ?
C20A C21A H21F 109.5 . . ?
H21D C21A H21E 109.5 . . ?
H21D C21A H21F 109.5 . . ?
H21E C21A H21F 109.5 . . ?
H19A C19 H19B 109.5 . . ?
H19A C19 H19C 109.5 . . ?
H19B C19 H19C 109.5 . . ?
C17 C19 H19A 109.5 . . ?
C17 C19 H19B 109.5 . . ?
C17 C19 H19C 109.5 . . ?
C17A C19A H19D 109.5 . . ?
C17A C19A H19E 109.5 . . ?
C17A C19A H19F 109.5 . . ?
H19D C19A H19E 109.5 . . ?
H19D C19A H19F 109.5 . . ?
H19E C19A H19F 109.5 . . ?
Si1 C17 H17 107.8 . . ?
C19 C17 Si1 114.3(8) . . ?
C19 C17 H17 107.8 . . ?
C19 C17 C18 110.0(6) . . ?
C18 C17 Si1 109.0(7) . . ?
C18 C17 H17 107.8 . . ?
C17 C18 H18D 109.5 . . ?
C17 C18 H18E 109.5 . . ?
C17 C18 H18F 109.5 . . ?
H18D C18 H18E 109.5 . . ?
H18D C18 H18F 109.5 . . ?
H18E C18 H18F 109.5 . . ?
H16D C16 H16E 109.5 . . ?
H16D C16 H16F 109.5 . . ?
H16E C16 H16F 109.5 . . ?
C14 C16 H16D 109.5 . . ?
C14 C16 H16E 109.5 . . ?
C14 C16 H16F 109.5 . . ?
Si1 C14 H14 103.2 . . ?
C16 C14 Si1 114.3(7) . . ?
C16 C14 H14 103.2 . . ?
C16 C14 C15 109.8(7) . . ?
C15 C14 Si1 120.6(11) . . ?
C15 C14 H14 103.2 . . ?
C14 C15 H15D 109.5 . . ?
C14 C15 H15E 109.5 . . ?
C14 C15 H15F 109.5 . . ?
H15D C15 H15E 109.5 . . ?
H15D C15 H15F 109.5 . . ?
H15E C15 H15F 109.5 . . ?
O5 C35 H35A 108.6 . . ?
O5 C35 H35B 108.6 . . ?
O5 C35 C36 114.5(7) . . ?
H35A C35 H35B 107.6 . . ?
C36 C35 H35A 108.6 . . ?
C36 C35 H35B 108.6 . . ?
O2 C29 C30 116.7(9) . . ?
O2 C29 H29A 108.1 . . ?
O2 C29 H29B 108.1 . . ?
C30 C29 H29A 108.1 . . ?
C30 C29 H29B 108.1 . . ?
H29A C29 H29B 107.3 . . ?
O2 C40 H40A 109.4 . . ?
O2 C40 H40B 109.4 . . ?
O2 C40 C39 111.0(10) . . ?
H40A C40 H40B 108.0 . . ?
C39 C40 H40A 109.4 . . ?
C39 C40 H40B 109.4 . . ?
O7 C39 C40 117.9(10) . . ?
O7 C39 H39A 107.8 . . ?
O7 C39 H39B 107.8 . . ?
C40 C39 H39A 107.8 . . ?
C40 C39 H39B 107.8 . . ?
H39A C39 H39B 107.2 . . ?
C38 C37 H37A 109.2 . . ?
C38 C37 H37B 109.2 . . ?
O6 C37 C38 112.2(10) . . ?
O6 C37 H37A 109.2 . . ?
O6 C37 H37B 109.2 . . ?
H37A C37 H37B 107.9 . . ?
C34 C33 H33A 107.4 . . ?
C34 C33 H33B 107.4 . . ?
O4 C33 C34 119.6(9) . . ?
O4 C33 H33A 107.4 . . ?
O4 C33 H33B 107.4 . . ?
H33A C33 H33B 107.0 . . ?
K1 C31 H31A 111.8 . . ?
K1 C31 H31B 136.3 . . ?
O3 C31 K1 43.0(6) . . ?
O3 C31 H31A 106.4 . . ?
O3 C31 H31B 106.4 . . ?
O3 C31 C32 123.8(11) . . ?
H31A C31 H31B 106.4 . . ?
C32 C31 K1 82.6(7) . . ?
C32 C31 H31A 106.4 . . ?
C32 C31 H31B 106.4 . . ?
O6 C36 C35 110.7(9) . . ?
O6 C36 H36A 109.5 . . ?
O6 C36 H36B 109.5 . . ?
C35 C36 H36A 109.5 . . ?
C35 C36 H36B 109.5 . . ?
H36A C36 H36B 108.1 . . ?
O4 C32 C31 109.7(10) . . ?
O4 C32 H32A 109.7 . . ?
O4 C32 H32B 109.7 . . ?
C31 C32 H32A 109.7 . . ?
C31 C32 H32B 109.7 . . ?
H32A C32 H32B 108.2 . . ?
C24A C23A Al1 123.4(13) . . ?
C24A C23A C28A 120.0 . . ?
C28A C23A Al1 116.5(13) . . ?
C23A C24A H24A 120.0 . . ?
C23A C24A C25A 120.0 . . ?
C25A C24A H24A 120.0 . . ?
K1 C25A H25A 93.2 . . ?
C24A C25A K1 108.0(10) . . ?
C24A C25A H25A 120.0 . . ?
C26A C25A K1 68.6(9) . . ?
C26A C25A C24A 120.0 . . ?
C26A C25A H25A 120.0 . . ?
K1 C26A H26A 83.8 . . ?
C25A C26A K1 86.7(10) . . ?
C25A C26A H26A 120.0 . . ?
C25A C26A C27A 120.0 . . ?
C27A C26A K1 99.5(9) . . ?
C27A C26A H26A 120.0 . . ?
C26A C27A H27A 120.0 . . ?
C28A C27A C26A 120.0 . . ?
C28A C27A H27A 120.0 . . ?
C23A C28A H28A 120.0 . . ?
C27A C28A C23A 120.0 . . ?
C27A C28A H28A 120.0 . . ?

loop_
_geom_bond_atom_site_label_1
_geom_bond_atom_site_label_2
_geom_bond_distance
_geom_bond_site_symmetry_2
_geom_bond_publ_flag
K1 C8 3.374(7) 1_655 ?
K1 C25 3.197(14) . ?
K1 C26 3.043(13) . ?
K1 O5 2.772(7) . ?
K1 O3 2.684(8) . ?
K1 O6 2.774(8) . ?
K1 O2 2.729(8) . ?
K1 O4 2.719(8) . ?
K1 O7 2.714(9) . ?
K1 C31 3.508(13) . ?
K1 C25A 3.31(3) . ?
K1 C26A 3.09(2) . ?
Si1 N1 1.736(4) . ?
Si1 C20 1.992(9) . ?
Si1 C14A 1.887(10) . ?
Si1 C17A 1.942(12) . ?
Si1 C20A 1.876(8) . ?
Si1 C17 1.844(10) . ?
Si1 C14 1.952(10) . ?
Al1 O1 2.165(4) . ?
Al1 N1 1.993(4) 7_575 ?
Al1 N1 1.993(4) . ?
Al1 C23 2.067(8) . ?
Al1 C23A 2.063(13) . ?
Al1 F1 1.616(10) . ?
Al1 H 1.616(10) . ?
O1 C1 1.387(4) 7_575 ?
O1 C1 1.387(4) . ?
N1 C2 1.410(5) . ?
C1 C2 1.401(6) . ?
C1 C6 1.367(5) . ?
C2 C3 1.395(6) . ?
C6 C5 1.385(6) . ?
C6 C7 1.533(5) . ?
C5 H5 0.9500 . ?
C5 C4 1.392(6) . ?
C4 C3 1.405(6) . ?
C4 C10 1.542(6) . ?
C3 H3 0.9500 . ?
C7 C8 1.536(9) . ?
C7 C9 1.521(8) . ?
C10 C13 1.533(6) . ?
C10 C11 1.520(8) . ?
C10 C12 1.536(7) . ?
C8 H8A 0.9800 . ?
C8 H8B 0.9800 . ?
C8 H8C 0.9800 . ?
C13 H13A 0.9800 . ?
C13 H13B 0.9800 . ?
C13 H13C 0.9800 . ?
C23 C24 1.3900 . ?
C23 C28 1.3900 . ?
C24 H24 0.9500 . ?
C24 C25 1.3900 . ?
C25 H25 0.9500 . ?
C25 C26 1.3900 . ?
C26 H26 0.9500 . ?
C26 C27 1.3900 . ?
C27 C28 1.3900 . ?
C27 F1A 1.218(15) . ?
C28 H28 0.9500 . ?
C9 H9A 0.9800 . ?
C9 H9C 0.9800 . ?
C9 H9B 0.9800 . ?
O5 C34 1.375(7) . ?
O5 C35 1.375(6) . ?
C11 H11A 0.9800 . ?
C11 H11B 0.9800 . ?
C11 H11C 0.9800 . ?
C20 H20 1.0000 . ?
C20 C22 1.529(7) . ?
C20 C21 1.523(7) . ?
C12 H12A 0.9800 . ?
C12 H12B 0.9800 . ?
C12 H12C 0.9800 . ?
C15A H15A 0.9800 . ?
C15A H15B 0.9800 . ?
C15A H15C 0.9800 . ?
C15A C14A 1.527(7) . ?
C34 H34A 0.9900 . ?
C34 H34B 0.9900 . ?
C34 C33 1.550(7) . ?
O3 C30 1.360(7) . ?
O3 C31 1.350(7) . ?
C38 H38A 0.9900 . ?
C38 H38B 0.9900 . ?
C38 O7 1.362(7) . ?
C38 C37 1.549(7) . ?
C14A H14A 1.0000 . ?
C14A C16A 1.523(7) . ?
C22 H22A 0.9800 . ?
C22 H22B 0.9800 . ?
C22 H22C 0.9800 . ?
O6 C37 1.370(7) . ?
O6 C36 1.348(7) . ?
O2 C29 1.359(7) . ?
O2 C40 1.350(7) . ?
O4 C33 1.366(7) . ?
O4 C32 1.365(7) . ?
O7 C39 1.383(7) . ?
C17A H17A 1.0000 . ?
C17A C18A 1.533(5) . ?
C17A C19A 1.530(6) . ?
C21 H21B 0.9800 . ?
C21 H21C 0.9800 . ?
C21 H21A 0.9800 . ?
C30 H30A 0.9900 . ?
C30 H30B 0.9900 . ?
C30 C29 1.514(7) . ?
C16A H16A 0.9800 . ?
C16A H16B 0.9800 . ?
C16A H16C 0.9800 . ?
C18A H18A 0.9800 . ?
C18A H18B 0.9800 . ?
C18A H18C 0.9800 . ?
C22A H22D 0.9800 . ?
C22A H22E 0.9800 . ?
C22A H22F 0.9800 . ?
C22A C20A 1.519(8) . ?
C20A H20A 1.0000 . ?
C20A C21A 1.519(8) . ?
C21A H21D 0.9800 . ?
C21A H21E 0.9800 . ?
C21A H21F 0.9800 . ?
C19 H19A 0.9800 . ?
C19 H19B 0.9800 . ?
C19 H19C 0.9800 . ?
C19 C17 1.529(6) . ?
C19A H19D 0.9800 . ?
C19A H19E 0.9800 . ?
C19A H19F 0.9800 . ?
C17 H17 1.0000 . ?
C17 C18 1.531(7) . ?
C18 H18D 0.9800 . ?
C18 H18E 0.9800 . ?
C18 H18F 0.9800 . ?
C16 H16D 0.9800 . ?
C16 H16E 0.9800 . ?
C16 H16F 0.9800 . ?
C16 C14 1.526(7) . ?
C14 H14 1.0000 . ?
C14 C15 1.532(7) . ?
C15 H15D 0.9800 . ?
C15 H15E 0.9800 . ?
C15 H15F 0.9800 . ?
C35 H35A 0.9900 . ?
C35 H35B 0.9900 . ?
C35 C36 1.555(7) . ?
C29 H29A 0.9900 . ?
C29 H29B 0.9900 . ?
C40 H40A 0.9900 . ?
C40 H40B 0.9900 . ?
C40 C39 1.508(8) . ?
C39 H39A 0.9900 . ?
C39 H39B 0.9900 . ?
C37 H37A 0.9900 . ?
C37 H37B 0.9900 . ?
C33 H33A 0.9900 . ?
C33 H33B 0.9900 . ?
C31 H31A 0.9900 . ?
C31 H31B 0.9900 . ?
C31 C32 1.555(7) . ?
C36 H36A 0.9900 . ?
C36 H36B 0.9900 . ?
C32 H32A 0.9900 . ?
C32 H32B 0.9900 . ?
C23A C24A 1.3900 . ?
C23A C28A 1.3900 . ?
C24A H24A 0.9500 . ?
C24A C25A 1.3900 . ?
C25A H25A 0.9500 . ?
C25A C26A 1.3900 . ?
C26A H26A 0.9500 . ?
C26A C27A 1.3900 . ?
C27A H27A 0.9500 . ?
C27A C28A 1.3900 . ?
C28A H28A 0.9500 . ?

loop_
_geom_torsion_atom_site_label_1
_geom_torsion_atom_site_label_2
_geom_torsion_atom_site_label_3
_geom_torsion_atom_site_label_4
_geom_torsion
_geom_torsion_site_symmetry_1
_geom_torsion_site_symmetry_2
_geom_torsion_site_symmetry_3
_geom_torsion_site_symmetry_4
_geom_torsion_publ_flag
K1 C25 C26 C27 -102.6(6) . . . . ?
K1 C26 C27 C28 -90.6(6) . . . . ?
K1 C26 C27 F1A 88.3(11) . . . . ?
K1 O5 C34 C33 28.3(13) . . . . ?
K1 O5 C35 C36 -21.8(13) . . . . ?
K1 O3 C30 C29 -46.0(13) . . . . ?
K1 O3 C31 C32 18.8(19) . . . . ?
K1 O6 C37 C38 38.5(14) . . . . ?
K1 O6 C36 C35 -43.5(12) . . . . ?
K1 O2 C29 C30 5.8(15) . . . . ?
K1 O2 C40 C39 7.1(17) . . . . ?
K1 O4 C33 C34 35.9(16) . . . . ?
K1 O4 C32 C31 -16.0(16) . . . . ?
K1 O7 C39 C40 -9.1(17) . . . . ?
K1 C30 C29 O2 -4.0(10) . . . . ?
K1 C31 C32 O4 10.4(11) . . . . ?
K1 C25A C26A C27A -99.1(10) . . . . ?
K1 C26A C27A C28A -91.6(11) . . . . ?
Si1 N1 C2 C1 134.8(3) . . . . ?
Si1 N1 C2 C3 -45.6(6) . . . . ?
Al1 O1 C1 C2 30.5(4) . . . . ?
Al1 O1 C1 C6 -150.5(3) . . . . ?
Al1 N1 C2 C1 -33.4(4) . . . . ?
Al1 N1 C2 C3 146.2(4) . . . . ?
Al1 C23 C24 C25 -175.9(10) . . . . ?
Al1 C23 C28 C27 175.4(12) . . . . ?
Al1 C23A C24A C25A -176(2) . . . . ?
Al1 C23A C28A C27A 176(2) . . . . ?
O1 C1 C2 N1 -0.3(5) . . . . ?
O1 C1 C2 C3 180.0(4) . . . . ?
O1 C1 C6 C5 -179.5(4) . . . . ?
O1 C1 C6 C7 -4.6(6) . . . . ?
N1 Si1 C14A C15A 151.1(9) . . . . ?
N1 Si1 C14A C16A -81.4(8) . . . . ?
N1 Si1 C20A C22A -60.3(11) . . . . ?
N1 Si1 C20A C21A 169.7(13) . . . . ?
N1 Si1 C17 C19 -66.8(8) . . . . ?
N1 Si1 C17 C18 56.8(8) . . . . ?
N1 C2 C3 C4 179.0(4) . . . . ?
C1 O1 C1 C2 150.4(3) 7_575 . . . ?
C1 O1 C1 C6 -30.6(6) 7_575 . . . ?
C1 C2 C3 C4 -1.3(6) . . . . ?
C1 C6 C5 C4 0.6(6) . . . . ?
C1 C6 C7 C6 36.6(6) . . . 7_575 ?
C1 C6 C7 C8 -79.9(5) . . . . ?
C1 C6 C7 C9 160.6(5) . . . . ?
C2 C1 C6 C5 -0.6(6) . . . . ?
C2 C1 C6 C7 174.2(4) . . . . ?
C6 C1 C2 N1 -179.3(4) . . . . ?
C6 C1 C2 C3 1.0(6) . . . . ?
C6 C5 C4 C3 -1.0(6) . . . . ?
C6 C5 C4 C10 176.3(4) . . . . ?
C6 C7 C8 K1 -121.5(3) . . . 1_455 ?
C6 C7 C8 K1 121.5(3) 7_575 . . 1_455 ?
C5 C6 C7 C6 -149.0(3) . . . 7_575 ?
C5 C6 C7 C8 94.4(5) . . . . ?
C5 C6 C7 C9 -25.0(7) . . . . ?
C5 C4 C3 C2 1.4(7) . . . . ?
C5 C4 C10 C13 10.1(6) . . . . ?
C5 C4 C10 C11 131.6(5) . . . . ?
C5 C4 C10 C12 -107.6(5) . . . . ?
C3 C4 C10 C13 -172.5(4) . . . . ?
C3 C4 C10 C11 -51.0(6) . . . . ?
C3 C4 C10 C12 69.8(6) . . . . ?
C7 C6 C5 C4 -173.7(4) . . . . ?
C10 C4 C3 C2 -176.0(4) . . . . ?
C23 C24 C25 K1 79.0(5) . . . . ?
C23 C24 C25 C26 0.0 . . . . ?
C24 C23 C28 C27 0.0 . . . . ?
C24 C25 C26 K1 102.6(6) . . . . ?
C24 C25 C26 C27 0.0 . . . . ?
C25 C26 C27 C28 0.0 . . . . ?
C25 C26 C27 F1A 178.9(13) . . . . ?
C26 C27 C28 C23 0.0 . . . . ?
C28 C23 C24 C25 0.0 . . . . ?
C9 C7 C8 K1 0.000(1) . . . 1_455 ?
O5 C34 C33 O4 -41.2(17) . . . . ?
O5 C35 C36 O6 42.3(15) . . . . ?
C20 Si1 N1 Al1 140.5(3) . . . . ?
C20 Si1 N1 C2 -24.8(4) . . . . ?
C20 Si1 C17 C19 58.8(8) . . . . ?
C20 Si1 C17 C18 -177.6(7) . . . . ?
C34 O5 C35 C36 -174.8(10) . . . . ?
O3 C30 C29 O2 25.4(17) . . . . ?
O3 C31 C32 O4 -2(2) . . . . ?
C38 O7 C39 C40 -154.0(13) . . . . ?
C14A Si1 N1 Al1 -1.5(4) . . . . ?
C14A Si1 N1 C2 -166.8(4) . . . . ?
C14A Si1 C20A C22A 56.5(12) . . . . ?
C14A Si1 C20A C21A -73.4(14) . . . . ?
O2 C40 C39 O7 1.5(19) . . . . ?
O7 C38 C37 O6 -53.2(17) . . . . ?
C17A Si1 N1 Al1 -120.2(4) . . . . ?
C17A Si1 N1 C2 74.5(5) . . . . ?
C17A Si1 C14A C15A -91.7(10) . . . . ?
C17A Si1 C14A C16A 35.9(9) . . . . ?
C17A Si1 C20A C22A -176.4(9) . . . . ?
C17A Si1 C20A C21A 53.6(14) . . . . ?
C30 O3 C31 K1 140.7(13) . . . . ?
C30 O3 C31 C32 159.5(14) . . . . ?
C20A Si1 N1 Al1 122.6(5) . . . . ?
C20A Si1 N1 C2 -42.7(6) . . . . ?
C20A Si1 C14A C15A 35.1(12) . . . . ?
C20A Si1 C14A C16A 162.7(8) . . . . ?
C17 Si1 N1 Al1 -96.8(4) . . . . ?
C17 Si1 N1 C2 97.9(5) . . . . ?
C14 Si1 N1 Al1 23.3(4) . . . . ?
C14 Si1 N1 C2 -141.9(4) . . . . ?
C14 Si1 C17 C19 171.9(7) . . . . ?
C14 Si1 C17 C18 -64.5(8) . . . . ?
F1A C27 C28 C23 -178.9(14) . . . . ?
C35 O5 C34 C33 -179.9(10) . . . . ?
C29 O2 C40 C39 -165.6(12) . . . . ?
C40 O2 C29 C30 179.3(13) . . . . ?
C37 C38 O7 K1 41.8(14) . . . . ?
C37 C38 O7 C39 -171.3(11) . . . . ?
C37 O6 C36 C35 176.9(11) . . . . ?
C33 O4 C32 C31 -163.8(13) . . . . ?
C31 O3 C30 K1 -140.3(13) . . . . ?
C31 O3 C30 C29 173.7(12) . . . . ?
C36 O6 C37 C38 179.4(11) . . . . ?
C32 O4 C33 C34 -174.4(13) . . . . ?
C23A C24A C25A K1 75.2(9) . . . . ?
C23A C24A C25A C26A 0.0 . . . . ?
C24A C23A C28A C27A 0.0 . . . . ?
C24A C25A C26A K1 99.1(10) . . . . ?
C24A C25A C26A C27A 0.0 . . . . ?
C25A C26A C27A C28A 0.0 . . . . ?
C26A C27A C28A C23A 0.0 . . . . ?
C28A C23A C24A C25A 0.0 . . . . ?
